data_7204085
loop_
_publ_author_name
'Kiviniemi, Sari'
'Nissinen, Maija'
'Alaviuhkola, Terhi'
'Rissanen, Kari'
'Pursiainen, Jouni'

_publ_section_title
;
 The complexation of tetraphenylborate with organic N-heteroaromatic
 cations
;
_journal_issue 12
_journal_name_full 'Journal of the Chemical Society, Perkin Transactions 2'
_journal_page_first 2364
_journal_paper_doi 10.1039/b100775k
_journal_year 2001
_chemical_formula_sum 'C22 H19 B N2'
_chemical_formula_weight 322.20
_space_group_IT_number 14
_symmetry_cell_setting monoclinic
_symmetry_space_group_name_Hall '-P 2yab'
_symmetry_space_group_name_H-M 'P 1 21/a 1'
_atom_sites_solution_hydrogens geom
_atom_sites_solution_primary direct
_atom_sites_solution_secondary difmap
_audit_creation_method SHELXL-97
_cell_angle_alpha 90.00
_cell_angle_beta 90.138(8)
_cell_angle_gamma 90.00
_cell_formula_units_Z 4
_cell_length_a 7.1341(9)
_cell_length_b 15.305(2)
_cell_length_c 15.559(2)
_cell_measurement_temperature 173.0(2)
_cell_volume 1698.8(4)
_computing_structure_refinement 'SHELXL-97 (Sheldrick, 1997)'
_computing_structure_solution 'SHELXS-97 (Shedrick, 1997)'
_diffrn_ambient_temperature 173.0(2)
_diffrn_measured_fraction_theta_full 0.981
_diffrn_measured_fraction_theta_max 0.981
_diffrn_radiation_monochromator graphite
_diffrn_radiation_source 'fine-focus sealed tube'
_diffrn_radiation_type MoK\a
_diffrn_radiation_wavelength 0.71073
_diffrn_reflns_av_R_equivalents 0.0552
_diffrn_reflns_av_sigmaI/netI 0.0723
_diffrn_reflns_limit_h_max 8
_diffrn_reflns_limit_h_min -8
_diffrn_reflns_limit_k_max 18
_diffrn_reflns_limit_k_min -16
_diffrn_reflns_limit_l_max 18
_diffrn_reflns_limit_l_min -17
_diffrn_reflns_number 7443
_diffrn_reflns_theta_full 24.98
_diffrn_reflns_theta_max 24.98
_diffrn_reflns_theta_min 3.90
_exptl_absorpt_coefficient_mu 0.073
_exptl_absorpt_correction_T_max 0.9891
_exptl_absorpt_correction_T_min 0.9609
_exptl_crystal_colour colorless
_exptl_crystal_density_diffrn 1.260
_exptl_crystal_density_method 'not measured'
_exptl_crystal_description block
_exptl_crystal_F_000 680
_exptl_crystal_size_max 0.55
_exptl_crystal_size_mid 0.20
_exptl_crystal_size_min 0.15
_refine_diff_density_max 0.287
_refine_diff_density_min -0.237
_refine_diff_density_rms 0.044
_refine_ls_extinction_method none
_refine_ls_goodness_of_fit_ref 1.153
_refine_ls_hydrogen_treatment mixed
_refine_ls_matrix_type full
_refine_ls_number_parameters 226
_refine_ls_number_reflns 2931
_refine_ls_number_restraints 0
_refine_ls_restrained_S_all 1.153
_refine_ls_R_factor_all 0.1049
_refine_ls_R_factor_gt 0.0751
_refine_ls_shift/su_max 0.000
_refine_ls_shift/su_mean 0.000
_refine_ls_structure_factor_coef Fsqd
_refine_ls_weighting_details 'calc w=1/[\s^2^(Fo^2^)+(0.0457P)^2^+1.2460P] where P=(Fo^2^+2Fc^2^)/3'
_refine_ls_weighting_scheme calc
_refine_ls_wR_factor_gt 0.1622
_refine_ls_wR_factor_ref 0.1781
_reflns_number_gt 2199
_reflns_number_total 2931
_reflns_threshold_expression >2sigma(I)
_cod_data_source_file b100775k.txt
_cod_data_source_block comp11
_cod_original_sg_symbol_H-M P21/a
_cod_database_code 7204085

loop_
_symmetry_equiv_pos_as_xyz
'x, y, z'
'-x+1/2, y+1/2, -z'
'-x, -y, -z'
'x-1/2, -y-1/2, z'

loop_
_atom_site_label
_atom_site_type_symbol
_atom_site_fract_x
_atom_site_fract_y
_atom_site_fract_z
_atom_site_U_iso_or_equiv
_atom_site_adp_type
_atom_site_occupancy
_atom_site_symmetry_multiplicity
_atom_site_calc_flag
_atom_site_refinement_flags
_atom_site_disorder_assembly
_atom_site_disorder_group
C1 C 0.4588(4) 1.06508(17) 0.69349(18) 0.0335(6) Uani 1 1 d . . .
C2 C 0.4429(4) 1.07709(19) 0.60517(19) 0.0407(7) Uani 1 1 d . . .
H2 H 0.3475 1.0465 0.5749 0.049 Uiso 1 1 calc R . .
C3 C 0.5614(5) 1.1321(2) 0.5596(2) 0.0569(9) Uani 1 1 d . . .
H3 H 0.5458 1.1382 0.4992 0.068 Uiso 1 1 calc R . .
C4 C 0.6992(5) 1.1773(2) 0.6004(3) 0.0613(10) Uani 1 1 d . . .
H4 H 0.7789 1.2155 0.5691 0.074 Uiso 1 1 calc R . .
C5 C 0.7221(5) 1.1671(2) 0.6876(3) 0.0601(10) Uani 1 1 d . . .
H5 H 0.8181 1.1982 0.7170 0.072 Uiso 1 1 calc R . .
C6 C 0.6048(4) 1.1112(2) 0.7328(2) 0.0479(8) Uani 1 1 d . . .
H6 H 0.6245 1.1041 0.7928 0.057 Uiso 1 1 calc R . .
C7 C 0.4591(4) 0.93466(17) 0.80683(18) 0.0343(6) Uani 1 1 d . . .
C8 C 0.6040(4) 0.8885(2) 0.7675(2) 0.0476(8) Uani 1 1 d . . .
H8 H 0.6228 0.8957 0.7075 0.057 Uiso 1 1 calc R . .
C9 C 0.7219(5) 0.8327(2) 0.8124(3) 0.0601(10) Uani 1 1 d . . .
H9 H 0.8180 0.8018 0.7830 0.072 Uiso 1 1 calc R . .
C10 C 0.6994(5) 0.8222(2) 0.8993(3) 0.0608(10) Uani 1 1 d . . .
H10 H 0.7786 0.7836 0.9305 0.073 Uiso 1 1 calc R . .
C11 C 0.5606(5) 0.8682(2) 0.9407(2) 0.0563(9) Uani 1 1 d . . .
H11 H 0.5458 0.8625 1.0011 0.068 Uiso 1 1 calc R . .
C12 C 0.4425(4) 0.92288(19) 0.89481(19) 0.0424(7) Uani 1 1 d . . .
H12 H 0.3467 0.9534 0.9247 0.051 Uiso 1 1 calc R . .
C13 C 0.1857(3) 1.05379(15) 0.81317(16) 0.0257(6) Uani 1 1 d . . .
C14 C 0.2007(4) 1.14140(19) 0.8308(2) 0.0434(7) Uani 1 1 d . . .
H14 H 0.2983 1.1743 0.8048 0.052 Uiso 1 1 calc R . .
C15 C 0.0777(5) 1.1826(2) 0.8852(2) 0.0567(9) Uani 1 1 d . . .
H15 H 0.0928 1.2432 0.8963 0.068 Uiso 1 1 calc R . .
C16 C -0.0635(4) 1.1392(2) 0.9231(2) 0.0500(8) Uani 1 1 d . . .
H16 H -0.1488 1.1687 0.9598 0.060 Uiso 1 1 calc R . .
C17 C -0.0814(4) 1.0529(2) 0.9079(2) 0.0532(9) Uani 1 1 d . . .
H17 H -0.1794 1.0209 0.9346 0.064 Uiso 1 1 calc R . .
C18 C 0.0425(4) 1.0107(2) 0.8534(2) 0.0423(7) Uani 1 1 d . . .
H18 H 0.0277 0.9498 0.8437 0.051 Uiso 1 1 calc R . .
C20 C 0.2008(4) 0.85883(18) 0.6694(2) 0.0435(7) Uani 1 1 d . . .
H20 H 0.2989 0.8262 0.6955 0.052 Uiso 1 1 calc R . .
C21 C 0.0772(5) 0.8169(2) 0.6144(2) 0.0562(9) Uani 1 1 d . . .
H21 H 0.0925 0.7564 0.6031 0.067 Uiso 1 1 calc R . .
C23 C -0.0795(4) 0.9477(2) 0.5919(2) 0.0491(8) Uani 1 1 d . . .
H23 H -0.1755 0.9805 0.5644 0.059 Uiso 1 1 calc R . .
C24 C 0.0428(4) 0.98941(19) 0.6466(2) 0.0406(7) Uani 1 1 d . . .
H24 H 0.0277 1.0502 0.6566 0.049 Uiso 1 1 calc R . .
B1 B 0.3296(4) 1.0001(2) 0.7498(2) 0.0356(7) Uani 1 1 d . . .
N19 N 0.1854(3) 0.94621(16) 0.68718(16) 0.0418(6) Uani 1 1 d . . .
N22 N -0.0658(4) 0.8613(2) 0.5764(2) 0.0715(9) Uani 1 1 d . . .

loop_
_atom_site_aniso_label
_atom_site_aniso_U_11
_atom_site_aniso_U_22
_atom_site_aniso_U_33
_atom_site_aniso_U_23
_atom_site_aniso_U_13
_atom_site_aniso_U_12
C1 0.0305(15) 0.0326(14) 0.0373(15) -0.0038(12) -0.0007(11) 0.0015(11)
C2 0.0391(17) 0.0420(17) 0.0409(17) 0.0057(13) -0.0003(13) -0.0018(13)
C3 0.059(2) 0.057(2) 0.054(2) 0.0205(17) 0.0080(17) 0.0026(17)
C4 0.059(2) 0.0394(19) 0.085(3) 0.0096(19) 0.025(2) -0.0053(16)
C5 0.0439(19) 0.0476(19) 0.089(3) -0.028(2) 0.0166(18) -0.0157(15)
C6 0.0407(17) 0.057(2) 0.0461(18) -0.0135(15) 0.0049(14) -0.0105(15)
C7 0.0342(15) 0.0324(15) 0.0362(15) -0.0035(12) -0.0065(12) -0.0009(11)
C8 0.0390(17) 0.056(2) 0.0481(18) -0.0136(15) -0.0092(14) 0.0090(14)
C9 0.0437(19) 0.0466(19) 0.090(3) -0.0266(19) -0.0229(19) 0.0149(15)
C10 0.058(2) 0.0393(19) 0.085(3) 0.0090(18) -0.031(2) 0.0051(16)
C11 0.060(2) 0.055(2) 0.054(2) 0.0200(17) -0.0156(17) -0.0037(17)
C12 0.0417(17) 0.0411(17) 0.0443(17) 0.0060(14) -0.0038(13) 0.0006(13)
C13 0.0233(13) 0.0257(13) 0.0282(13) 0.0039(11) -0.0059(10) 0.0026(10)
C14 0.0385(16) 0.0420(17) 0.0496(18) 0.0083(14) -0.0008(14) 0.0047(13)
C15 0.052(2) 0.0417(18) 0.076(2) 0.0015(17) 0.0040(17) 0.0106(15)
C16 0.0368(17) 0.0453(19) 0.068(2) -0.0051(16) 0.0098(15) 0.0166(14)
C17 0.0334(17) 0.065(2) 0.061(2) 0.0042(18) 0.0012(15) -0.0004(15)
C18 0.0379(16) 0.0421(17) 0.0468(18) 0.0016(14) -0.0048(14) -0.0017(13)
C20 0.0404(16) 0.0345(16) 0.0558(19) 0.0073(14) -0.0043(14) -0.0031(13)
C21 0.050(2) 0.0444(19) 0.074(2) 0.0047(17) -0.0107(17) -0.0113(15)
C23 0.0371(17) 0.050(2) 0.061(2) 0.0015(16) -0.0075(15) -0.0023(14)
C24 0.0314(15) 0.0382(16) 0.0522(18) 0.0020(14) -0.0031(13) 0.0028(12)
B1 0.0320(16) 0.0375(17) 0.0372(17) 0.0035(13) -0.0014(14) 0.0006(13)
N19 0.0394(14) 0.0421(14) 0.0441(14) 0.0038(12) 0.0012(11) -0.0026(11)
N22 0.0570(19) 0.069(2) 0.089(2) -0.0028(18) -0.0155(17) -0.0159(16)

loop_
_atom_type_symbol
_atom_type_description
_atom_type_scat_dispersion_real
_atom_type_scat_dispersion_imag
_atom_type_scat_source
C C 0.0033 0.0016 'International Tables Vol C Tables 4.2.6.8 and 6.1.1.4'
H H 0.0000 0.0000 'International Tables Vol C Tables 4.2.6.8 and 6.1.1.4'
B B 0.0013 0.0007 'International Tables Vol C Tables 4.2.6.8 and 6.1.1.4'
N N 0.0061 0.0033 'International Tables Vol C Tables 4.2.6.8 and 6.1.1.4'

loop_
_geom_angle_atom_site_label_1
_geom_angle_atom_site_label_2
_geom_angle_atom_site_label_3
_geom_angle
_geom_angle_site_symmetry_1
_geom_angle_site_symmetry_3
_geom_angle_publ_flag
C2 C1 C6 115.1(3) . . ?
C2 C1 B1 124.9(2) . . ?
C6 C1 B1 120.0(3) . . ?
C3 C2 C1 122.4(3) . . ?
C4 C3 C2 120.7(3) . . ?
C3 C4 C5 119.1(3) . . ?
C4 C5 C6 119.9(3) . . ?
C5 C6 C1 122.6(3) . . ?
C12 C7 C8 115.6(3) . . ?
C12 C7 B1 124.8(3) . . ?
C8 C7 B1 119.6(3) . . ?
C9 C8 C7 122.8(3) . . ?
C10 C9 C8 119.7(3) . . ?
C9 C10 C11 119.2(3) . . ?
C10 C11 C12 120.3(3) . . ?
C11 C12 C7 122.3(3) . . ?
C18 C13 C14 115.9(3) . . ?
C18 C13 B1 120.1(2) . . ?
C14 C13 B1 124.0(2) . . ?
C13 C14 C15 121.4(3) . . ?
C16 C15 C14 121.6(3) . . ?
C15 C16 C17 118.6(3) . . ?
C16 C17 C18 120.2(3) . . ?
C13 C18 C17 122.3(3) . . ?
N19 C20 C21 121.7(3) . . ?
N22 C21 C20 120.9(3) . . ?
N22 C23 C24 121.3(3) . . ?
N19 C24 C23 122.2(3) . . ?
C1 B1 C7 110.5(2) . . ?
C1 B1 N19 110.3(2) . . ?
C7 B1 N19 111.7(2) . . ?
C1 B1 C13 112.0(2) . . ?
C7 B1 C13 109.6(2) . . ?
N19 B1 C13 102.5(2) . . ?
C24 N19 C20 116.1(2) . . ?
C24 N19 B1 119.8(2) . . ?
C20 N19 B1 124.1(2) . . ?
C23 N22 C21 117.8(3) . . ?

loop_
_geom_bond_atom_site_label_1
_geom_bond_atom_site_label_2
_geom_bond_distance
_geom_bond_site_symmetry_2
_geom_bond_publ_flag
C1 C2 1.391(4) . ?
C1 C6 1.398(4) . ?
C1 B1 1.616(4) . ?
C2 C3 1.389(4) . ?
C3 C4 1.359(5) . ?
C4 C5 1.376(5) . ?
C5 C6 1.388(5) . ?
C7 C12 1.386(4) . ?
C7 C8 1.395(4) . ?
C7 B1 1.625(4) . ?
C8 C9 1.386(4) . ?
C9 C10 1.371(5) . ?
C10 C11 1.377(5) . ?
C11 C12 1.384(4) . ?
C13 C18 1.369(4) . ?
C13 C14 1.373(4) . ?
C13 B1 1.645(4) . ?
C14 C15 1.374(5) . ?
C15 C16 1.344(5) . ?
C16 C17 1.347(5) . ?
C17 C18 1.386(5) . ?
C20 N19 1.370(4) . ?
C20 C21 1.385(4) . ?
C21 N22 1.359(4) . ?
C23 N22 1.349(4) . ?
C23 C24 1.375(4) . ?
C24 N19 1.366(4) . ?
B1 N19 1.637(4) . ?

loop_
_geom_torsion_atom_site_label_1
_geom_torsion_atom_site_label_2
_geom_torsion_atom_site_label_3
_geom_torsion_atom_site_label_4
_geom_torsion
_geom_torsion_site_symmetry_1
_geom_torsion_site_symmetry_2
_geom_torsion_site_symmetry_3
_geom_torsion_site_symmetry_4
_geom_torsion_publ_flag
C6 C1 C2 C3 -1.1(4) . . . . ?
B1 C1 C2 C3 -178.2(3) . . . . ?
C1 C2 C3 C4 -0.2(5) . . . . ?
C2 C3 C4 C5 0.8(5) . . . . ?
C3 C4 C5 C6 -0.1(5) . . . . ?
C4 C5 C6 C1 -1.3(5) . . . . ?
C2 C1 C6 C5 1.8(4) . . . . ?
B1 C1 C6 C5 179.1(3) . . . . ?
C12 C7 C8 C9 1.5(4) . . . . ?
B1 C7 C8 C9 179.0(3) . . . . ?
C7 C8 C9 C10 -0.9(5) . . . . ?
C8 C9 C10 C11 -0.7(5) . . . . ?
C9 C10 C11 C12 1.5(5) . . . . ?
C10 C11 C12 C7 -0.8(5) . . . . ?
C8 C7 C12 C11 -0.7(4) . . . . ?
B1 C7 C12 C11 -177.9(3) . . . . ?
C18 C13 C14 C15 -0.4(4) . . . . ?
B1 C13 C14 C15 -179.1(3) . . . . ?
C13 C14 C15 C16 -0.5(5) . . . . ?
C14 C15 C16 C17 1.1(5) . . . . ?
C15 C16 C17 C18 -0.8(5) . . . . ?
C14 C13 C18 C17 0.8(4) . . . . ?
B1 C13 C18 C17 179.5(3) . . . . ?
C16 C17 C18 C13 -0.2(5) . . . . ?
N19 C20 C21 N22 -0.5(5) . . . . ?
N22 C23 C24 N19 0.9(5) . . . . ?
C2 C1 B1 C7 127.3(3) . . . . ?
C6 C1 B1 C7 -49.7(4) . . . . ?
C2 C1 B1 N19 3.3(4) . . . . ?
C6 C1 B1 N19 -173.7(2) . . . . ?
C2 C1 B1 C13 -110.2(3) . . . . ?
C6 C1 B1 C13 72.8(3) . . . . ?
C12 C7 B1 C1 127.2(3) . . . . ?
C8 C7 B1 C1 -49.9(4) . . . . ?
C12 C7 B1 N19 -109.6(3) . . . . ?
C8 C7 B1 N19 73.3(3) . . . . ?
C12 C7 B1 C13 3.3(4) . . . . ?
C8 C7 B1 C13 -173.9(2) . . . . ?
C18 C13 B1 C1 167.8(2) . . . . ?
C14 C13 B1 C1 -13.5(4) . . . . ?
C18 C13 B1 C7 -69.1(3) . . . . ?
C14 C13 B1 C7 109.6(3) . . . . ?
C18 C13 B1 N19 49.7(3) . . . . ?
C14 C13 B1 N19 -131.7(3) . . . . ?
C23 C24 N19 C20 0.7(4) . . . . ?
C23 C24 N19 B1 178.5(3) . . . . ?
C21 C20 N19 C24 -0.8(4) . . . . ?
C21 C20 N19 B1 -178.5(3) . . . . ?
C1 B1 N19 C24 -68.7(3) . . . . ?
C7 B1 N19 C24 167.9(3) . . . . ?
C13 B1 N19 C24 50.7(3) . . . . ?
C1 B1 N19 C20 108.9(3) . . . . ?
C7 B1 N19 C20 -14.5(4) . . . . ?
C13 B1 N19 C20 -131.7(3) . . . . ?
C24 C23 N22 C21 -2.2(5) . . . . ?
C20 C21 N22 C23 2.0(5) . . . . ?
